data_7013323
loop_
_publ_author_name
'Carey, David T.'
'Mair, Francis S.'
'Pritchard, Robin G.'
'Warren, John E.'
'Woods, Rebecca J.'

_publ_section_title
;
 Borane and alane reductions of bulky N,N?-diaryl-1,3-diimines:
 structural characterization of products and intermediates in the
 diastereoselective synthesis of 1,3-diaminesElectronic supplementary
 information (ESI) available: preparative and characterization details;
 substructure of 5. See http://www.rsc.org/suppdata/dt/b3/b306401h/
;
_journal_issue 19
_journal_name_full 'Dalton Transactions'
_journal_page_first 3792
_journal_paper_doi 10.1039/b306401h
_journal_year 2003
_chemical_compound_source 'synthesis as described'
_chemical_formula_moiety 'C31 H50.60 Al Cl0.40 N2'
_chemical_formula_sum 'C31 H50.6 Al Cl0.4 N2'
_chemical_formula_weight 492.07
_chemical_name_systematic
;
?
;
_space_group_IT_number 19
_symmetry_cell_setting orthorhombic
_symmetry_Int_Tables_number 19
_symmetry_space_group_name_Hall 'P 2ac 2ab'
_symmetry_space_group_name_H-M 'P 21 21 21'
_atom_sites_solution_hydrogens geom
_atom_sites_solution_primary direct
_atom_sites_solution_secondary difmap
_audit_conform_dict_location ftp://ftp.iucr.org/pub/cif_core.dic
_audit_conform_dict_name cif_core.dic
_audit_conform_dict_version 2.2
_audit_creation_date 2003-07-28T07:42:25-00:00
_audit_creation_method 'WinGX routine CIF_UPDATE'
_cell_angle_alpha 90
_cell_angle_beta 90
_cell_angle_gamma 90
_cell_formula_units_Z 4
_cell_length_a 11.9491(3)
_cell_length_b 12.7126(4)
_cell_length_c 19.7892(6)
_cell_measurement_reflns_used 30617
_cell_measurement_temperature 150(2)
_cell_measurement_theta_max 27.485
_cell_measurement_theta_min 0.998
_cell_measurement_wavelength 0.71073
_cell_volume 3006.06(15)
_computing_cell_refinement 'HKL Scalepack (Otwinowski & Minor 1997)'
_computing_data_collection 'Collect (Nonius BV, 1997-2000)'
_computing_data_reduction 'HKL Denzo and Scalepack (Otwinowski & Minor 1997)'
_computing_molecular_graphics 'Ortep-3 for Windows (Farrugia, 1997)'
_computing_publication_material 'WinGX publication routines (Farrugia, 1999)'
_computing_structure_refinement 'SHELXL-97 (Sheldrick, 1997)'
_computing_structure_solution 'SHELXS-97 (Sheldrick, 1997)'
_diffrn_ambient_temperature 150(2)
_diffrn_detector 'CCD plate'
_diffrn_measured_fraction_theta_full 0.996
_diffrn_measured_fraction_theta_max 0.996
_diffrn_measurement_device '95mm CCD camera on \k-goniostat'
_diffrn_measurement_device_type KappaCCD
_diffrn_measurement_method 'CCD rotation images, thick slices'
_diffrn_orient_matrix_type 'by Nonius Collect from scalepack cell'
_diffrn_orient_matrix_UB_11 0.836643E-1
_diffrn_orient_matrix_UB_12 0.10489E-2
_diffrn_orient_matrix_UB_13 -0.10044E-2
_diffrn_orient_matrix_UB_21 -0.17951E-2
_diffrn_orient_matrix_UB_22 0.10287E-1
_diffrn_orient_matrix_UB_23 -0.500869E-1
_diffrn_orient_matrix_UB_31 -0.8885E-3
_diffrn_orient_matrix_UB_32 0.779795E-1
_diffrn_orient_matrix_UB_33 0.6621E-2
_diffrn_radiation_monochromator graphite
_diffrn_radiation_probe x-ray
_diffrn_radiation_type MoK\a
_diffrn_radiation_wavelength 0.71073
_diffrn_reflns_av_R_equivalents 0.0908
_diffrn_reflns_av_unetI/netI 0.1218
_diffrn_reflns_limit_h_max 15
_diffrn_reflns_limit_h_min -15
_diffrn_reflns_limit_k_max 15
_diffrn_reflns_limit_k_min -16
_diffrn_reflns_limit_l_max 25
_diffrn_reflns_limit_l_min -24
_diffrn_reflns_number 18526
_diffrn_reflns_reduction_process
;
Scaled and merged with SORTAV
R.H. Blessing, (1987) Cryst. Rev. 1, 3-58
R.H. Blessing, (1989) J. Appl. Cryst. 22, 396-397
;
_diffrn_reflns_theta_full 27.44
_diffrn_reflns_theta_max 27.44
_diffrn_reflns_theta_min 3.12
_diffrn_source 'Enraf Nonius FR590'
_exptl_absorpt_coefficient_mu 0.123
_exptl_absorpt_correction_T_max 1.035
_exptl_absorpt_correction_T_min 0.979
_exptl_absorpt_correction_type multi-scan
_exptl_absorpt_process_details
;
R.H. Blessing, Acta Cryst. (1995), A51, 33-38
;
_exptl_crystal_colour colourless
_exptl_crystal_density_diffrn 1.096
_exptl_crystal_density_method 'not measured'
_exptl_crystal_description prism
_exptl_crystal_F_000 1088
_exptl_crystal_size_max 0.25
_exptl_crystal_size_mid 0.2
_exptl_crystal_size_min 0.1
_refine_diff_density_max 0.237
_refine_diff_density_min -0.218
_refine_diff_density_rms 0.052
_refine_ls_abs_structure_details 'Flack H D (1983), Acta Cryst. A39, 876-881'
_refine_ls_abs_structure_Flack 0.62(13)
_refine_ls_extinction_method none
_refine_ls_goodness_of_fit_ref 0.985
_refine_ls_hydrogen_treatment mixed
_refine_ls_matrix_type full
_refine_ls_number_parameters 334
_refine_ls_number_reflns 6820
_refine_ls_number_restraints 0
_refine_ls_restrained_S_all 0.985
_refine_ls_R_factor_all 0.1201
_refine_ls_R_factor_gt 0.0572
_refine_ls_shift/su_max 0
_refine_ls_shift/su_mean 0
_refine_ls_structure_factor_coef Fsqd
_refine_ls_weighting_details 'calc w=1/[\s^2^(Fo^2^)+(0.0517P)^2^+0.0000P] where P=(Fo^2^+2Fc^2^)/3'
_refine_ls_weighting_scheme calc
_refine_ls_wR_factor_gt 0.1016
_refine_ls_wR_factor_ref 0.1203
_reflns_number_gt 4175
_reflns_number_total 6820
_reflns_threshold_expression >2sigma(I)
_cod_data_source_file b306401h.txt
_cod_data_source_block 5
_cod_original_formula_sum 'C31 H50.60 Al Cl0.40 N2'
_cod_database_code 7013323

loop_
_symmetry_equiv_pos_as_xyz
'x, y, z'
'-x+1/2, -y, z+1/2'
'x+1/2, -y+1/2, -z'
'-x, y+1/2, -z+1/2'

loop_
_atom_site_label
_atom_site_type_symbol
_atom_site_fract_x
_atom_site_fract_y
_atom_site_fract_z
_atom_site_U_iso_or_equiv
_atom_site_adp_type
_atom_site_occupancy
_atom_site_symmetry_multiplicity
_atom_site_calc_flag
_atom_site_refinement_flags
_atom_site_disorder_assembly
_atom_site_disorder_group
Al1 Al 0.42565(6) 0.46162(5) 0.31209(4) 0.02645(19) Uani 1 1 d . . .
H1H H 0.4416(3) 0.581(2) 0.32246(18) 0.064(9) Uiso 1 1 calc R A 1
H1X H 0.3564(12) 0.4420(3) 0.2475(11) 0.17(4) Uiso 0.613(3) 1 calc PR B 1
Cl1 Cl 0.37339(15) 0.42956(14) 0.21204(10) 0.0371(7) Uani 0.387(3) 1 d P B 2
N1 N 0.57125(16) 0.38532(14) 0.31014(11) 0.0226(4) Uani 1 1 d . B .
H1 H 0.5604(4) 0.3407(13) 0.2784(9) 0.027 Uiso 1 1 calc R . .
N2 N 0.36373(17) 0.39949(14) 0.38530(10) 0.0227(5) Uani 1 1 d . B .
C1 C 0.7040(2) 0.2564(2) 0.36124(15) 0.0437(8) Uani 1 1 d . B .
H1A H 0.7617 0.3071 0.3479 0.066 Uiso 1 1 calc R . .
H1B H 0.6961 0.2027 0.326 0.066 Uiso 1 1 calc R . .
H1C H 0.7256 0.2227 0.4038 0.066 Uiso 1 1 calc R . .
C2 C 0.5926(2) 0.31344(18) 0.37060(13) 0.0286(6) Uani 1 1 d . . .
H2 H 0.5994 0.359 0.4116 0.034 Uiso 1 1 calc R B .
C3 C 0.4903(2) 0.23936(18) 0.38152(14) 0.0272(6) Uani 1 1 d . B .
C4 C 0.3933(2) 0.29876(18) 0.41783(13) 0.0250(6) Uani 1 1 d . . .
H4 H 0.421 0.3164 0.4641 0.03 Uiso 1 1 calc R B .
C5 C 0.2889(2) 0.2300(2) 0.42736(15) 0.0419(8) Uani 1 1 d . B .
H5A H 0.2321 0.2696 0.4524 0.063 Uiso 1 1 calc R . .
H5B H 0.309 0.1665 0.4527 0.063 Uiso 1 1 calc R . .
H5C H 0.2591 0.21 0.3831 0.063 Uiso 1 1 calc R . .
C6 C 0.4513(2) 0.18970(18) 0.31489(14) 0.0344(7) Uani 1 1 d . . .
H6A H 0.4112 0.2424 0.288 0.052 Uiso 1 1 calc R B .
H6B H 0.4013 0.1305 0.3246 0.052 Uiso 1 1 calc R . .
H6C H 0.5165 0.1645 0.2895 0.052 Uiso 1 1 calc R . .
C7 C 0.5286(2) 0.1504(2) 0.42940(15) 0.0404(8) Uani 1 1 d . . .
H7A H 0.561 0.1811 0.4704 0.061 Uiso 1 1 calc R B .
H7B H 0.5849 0.107 0.4066 0.061 Uiso 1 1 calc R . .
H7C H 0.4641 0.1066 0.4416 0.061 Uiso 1 1 calc R . .
C8 C 0.66734(19) 0.44657(18) 0.28358(13) 0.0245(6) Uani 1 1 d . . .
C9 C 0.7085(2) 0.53320(18) 0.32042(13) 0.0279(6) Uani 1 1 d . B .
C10 C 0.7948(2) 0.5911(2) 0.29188(14) 0.0347(7) Uani 1 1 d . . .
H10 H 0.825 0.6489 0.3162 0.042 Uiso 1 1 calc R B .
C11 C 0.8379(2) 0.56714(19) 0.22918(14) 0.0341(7) Uani 1 1 d . B .
H11 H 0.8949 0.6097 0.2099 0.041 Uiso 1 1 calc R . .
C12 C 0.7978(2) 0.48125(18) 0.19467(14) 0.0304(6) Uani 1 1 d . . .
H12 H 0.8289 0.4643 0.1519 0.036 Uiso 1 1 calc R B .
C13 C 0.7126(2) 0.41845(19) 0.22077(13) 0.0263(6) Uani 1 1 d . B .
C14 C 0.6654(2) 0.5651(2) 0.38930(14) 0.0358(7) Uani 1 1 d . . .
H14 H 0.5921 0.5289 0.3968 0.043 Uiso 1 1 calc R B .
C15 C 0.6455(3) 0.6846(2) 0.39405(18) 0.0567(10) Uani 1 1 d . B .
H15A H 0.6124 0.7016 0.438 0.085 Uiso 1 1 calc R . .
H15B H 0.5946 0.7067 0.3579 0.085 Uiso 1 1 calc R . .
H15C H 0.717 0.7217 0.3892 0.085 Uiso 1 1 calc R . .
C16 C 0.7469(3) 0.5295(3) 0.44548(16) 0.0543(9) Uani 1 1 d . B .
H16A H 0.7117 0.5397 0.4897 0.081 Uiso 1 1 calc R . .
H16B H 0.8157 0.5712 0.443 0.081 Uiso 1 1 calc R . .
H16C H 0.7649 0.4549 0.4394 0.081 Uiso 1 1 calc R . .
C17 C 0.6760(2) 0.32422(19) 0.17823(14) 0.0341(7) Uani 1 1 d . . .
H17 H 0.6249 0.2802 0.2066 0.041 Uiso 1 1 calc R B .
C18 C 0.7743(3) 0.2559(2) 0.15760(19) 0.0707(12) Uani 1 1 d . B .
H18A H 0.816 0.2345 0.198 0.106 Uiso 1 1 calc R . .
H18B H 0.8237 0.2959 0.1275 0.106 Uiso 1 1 calc R . .
H18C H 0.7468 0.1933 0.134 0.106 Uiso 1 1 calc R . .
C19 C 0.6100(3) 0.3613(3) 0.11710(17) 0.0620(10) Uani 1 1 d . B .
H19A H 0.5417 0.3969 0.1322 0.093 Uiso 1 1 calc R . .
H19B H 0.5901 0.3006 0.089 0.093 Uiso 1 1 calc R . .
H19C H 0.6557 0.4103 0.0907 0.093 Uiso 1 1 calc R . .
C20 C 0.2757(2) 0.45624(17) 0.41822(12) 0.0231(6) Uani 1 1 d . . .
C21 C 0.2952(2) 0.50986(18) 0.48030(13) 0.0304(6) Uani 1 1 d . B .
C22 C 0.2069(3) 0.5653(2) 0.50969(15) 0.0404(7) Uani 1 1 d . . .
H22 H 0.2185 0.598 0.5523 0.049 Uiso 1 1 calc R B .
C23 C 0.1044(3) 0.5742(2) 0.47964(17) 0.0455(8) Uani 1 1 d . B .
H23 H 0.0468 0.6147 0.5001 0.055 Uiso 1 1 calc R . .
C24 C 0.0860(3) 0.5237(2) 0.41931(15) 0.0398(7) Uani 1 1 d . . .
H24 H 0.015 0.5301 0.3981 0.048 Uiso 1 1 calc R B .
C25 C 0.1687(2) 0.46308(19) 0.38844(14) 0.0297(6) Uani 1 1 d . B .
C26 C 0.4090(2) 0.50982(18) 0.51482(13) 0.0347(7) Uani 1 1 d . . .
H26 H 0.465 0.4806 0.4823 0.042 Uiso 1 1 calc R B .
C27 C 0.4458(3) 0.6221(2) 0.53363(16) 0.0510(9) Uani 1 1 d . B .
H27A H 0.5234 0.6208 0.5496 0.077 Uiso 1 1 calc R . .
H27B H 0.3972 0.6494 0.5694 0.077 Uiso 1 1 calc R . .
H27C H 0.4403 0.6676 0.4938 0.077 Uiso 1 1 calc R . .
C28 C 0.4112(3) 0.4419(2) 0.57837(13) 0.0484(8) Uani 1 1 d . B .
H28A H 0.4855 0.4458 0.5992 0.073 Uiso 1 1 calc R . .
H28B H 0.3945 0.3688 0.5664 0.073 Uiso 1 1 calc R . .
H28C H 0.3549 0.4676 0.6104 0.073 Uiso 1 1 calc R . .
C29 C 0.1387(2) 0.4057(2) 0.32334(14) 0.0394(7) Uani 1 1 d . . .
H29 H 0.2025 0.3583 0.3116 0.047 Uiso 1 1 calc R B .
C30 C 0.1220(3) 0.4828(3) 0.26405(18) 0.0695(11) Uani 1 1 d . B .
H30A H 0.1025 0.4433 0.2232 0.104 Uiso 1 1 calc R . .
H30B H 0.1915 0.522 0.2563 0.104 Uiso 1 1 calc R . .
H30C H 0.0616 0.5321 0.275 0.104 Uiso 1 1 calc R . .
C31 C 0.0341(3) 0.3375(3) 0.33166(19) 0.0584(10) Uani 1 1 d . B .
H31A H 0.0219 0.2965 0.2904 0.088 Uiso 1 1 calc R . .
H31B H -0.0309 0.3826 0.34 0.088 Uiso 1 1 calc R . .
H31C H 0.0444 0.2895 0.3699 0.088 Uiso 1 1 calc R . .

loop_
_atom_site_aniso_label
_atom_site_aniso_U_11
_atom_site_aniso_U_22
_atom_site_aniso_U_33
_atom_site_aniso_U_23
_atom_site_aniso_U_13
_atom_site_aniso_U_12
Al1 0.0236(4) 0.0285(4) 0.0273(4) 0.0060(3) 0.0039(4) 0.0037(3)
Cl1 0.0361(12) 0.0503(12) 0.0249(12) 0.0017(8) -0.0008(8) -0.0008(8)
N1 0.0235(11) 0.0218(9) 0.0224(11) -0.0004(9) -0.0006(10) -0.0006(9)
N2 0.0242(12) 0.0204(10) 0.0235(11) -0.0006(9) 0.0020(10) 0.0025(9)
C1 0.0302(17) 0.0437(17) 0.057(2) 0.0163(14) 0.0028(16) 0.0064(14)
C2 0.0273(16) 0.0269(13) 0.0317(16) 0.0060(11) -0.0018(13) -0.0003(11)
C3 0.0285(15) 0.0211(12) 0.0321(16) 0.0023(11) 0.0024(12) 0.0039(11)
C4 0.0303(16) 0.0215(12) 0.0231(14) 0.0021(10) 0.0000(11) -0.0008(11)
C5 0.0393(17) 0.0281(15) 0.058(2) 0.0086(13) 0.0200(16) 0.0031(13)
C6 0.0378(17) 0.0251(12) 0.0404(17) -0.0063(12) 0.0058(15) -0.0074(11)
C7 0.0398(18) 0.0288(14) 0.052(2) 0.0120(13) 0.0027(15) 0.0041(13)
C8 0.0188(13) 0.0219(13) 0.0328(15) 0.0040(11) 0.0018(12) 0.0006(10)
C9 0.0246(14) 0.0230(12) 0.0362(16) -0.0006(12) -0.0030(13) -0.0006(11)
C10 0.0319(16) 0.0299(14) 0.0422(18) -0.0010(12) 0.0015(14) -0.0036(13)
C11 0.0274(16) 0.0318(15) 0.0433(18) 0.0089(13) 0.0023(13) -0.0029(12)
C12 0.0253(14) 0.0297(13) 0.0362(16) 0.0015(12) 0.0066(13) -0.0015(11)
C13 0.0219(14) 0.0270(13) 0.0298(15) 0.0045(11) 0.0014(12) 0.0019(11)
C14 0.0355(17) 0.0338(15) 0.0383(16) -0.0082(13) 0.0032(14) -0.0066(12)
C15 0.060(2) 0.0392(17) 0.071(2) -0.0198(16) 0.0239(19) -0.0102(16)
C16 0.0388(19) 0.082(2) 0.0423(19) -0.0138(18) -0.0040(15) -0.0080(18)
C17 0.0350(17) 0.0347(14) 0.0326(16) -0.0044(12) 0.0108(13) -0.0077(12)
C18 0.057(2) 0.0423(19) 0.112(3) -0.0313(19) 0.033(2) -0.0016(17)
C19 0.086(3) 0.059(2) 0.041(2) -0.0029(16) -0.010(2) -0.0183(19)
C20 0.0260(14) 0.0195(12) 0.0238(13) 0.0039(10) 0.0062(11) 0.0017(11)
C21 0.0363(17) 0.0252(13) 0.0297(16) -0.0011(11) 0.0118(14) -0.0051(12)
C22 0.054(2) 0.0303(15) 0.0372(17) -0.0071(12) 0.0189(16) -0.0041(14)
C23 0.038(2) 0.0309(15) 0.067(2) 0.0001(15) 0.0272(17) 0.0051(13)
C24 0.0323(17) 0.0325(14) 0.054(2) 0.0079(14) 0.0131(15) 0.0036(13)
C25 0.0283(15) 0.0261(13) 0.0348(15) 0.0051(12) 0.0078(13) -0.0008(12)
C26 0.0451(19) 0.0365(14) 0.0226(15) -0.0059(11) 0.0059(14) -0.0097(13)
C27 0.059(2) 0.0434(16) 0.051(2) -0.0106(14) 0.0020(18) -0.0180(16)
C28 0.065(2) 0.0506(17) 0.0294(17) 0.0010(13) -0.0029(16) -0.0181(16)
C29 0.0281(16) 0.0504(17) 0.0398(18) 0.0016(14) -0.0043(14) 0.0005(14)
C30 0.055(2) 0.097(3) 0.056(2) 0.020(2) -0.0212(19) 0.006(2)
C31 0.036(2) 0.065(2) 0.075(3) -0.0167(19) -0.0013(17) -0.0079(16)

loop_
_atom_type_symbol
_atom_type_description
_atom_type_scat_dispersion_real
_atom_type_scat_dispersion_imag
_atom_type_scat_source
C C 0.0033 0.0016 'International Tables Vol C Tables 4.2.6.8 and 6.1.1.4'
H H 0 0 'International Tables Vol C Tables 4.2.6.8 and 6.1.1.4'
Al Al 0.0645 0.0514 'International Tables Vol C Tables 4.2.6.8 and 6.1.1.4'
Cl Cl 0.1484 0.1585 'International Tables Vol C Tables 4.2.6.8 and 6.1.1.4'
N N 0.0061 0.0033 'International Tables Vol C Tables 4.2.6.8 and 6.1.1.4'

loop_
_geom_angle_atom_site_label_1
_geom_angle_atom_site_label_2
_geom_angle_atom_site_label_3
_geom_angle
_geom_angle_site_symmetry_1
_geom_angle_site_symmetry_3
_geom_angle_publ_flag
N2 Al1 N1 99.22(9) . . ?
N2 Al1 Cl1 123.01(9) . . ?
N1 Al1 Cl1 98.39(8) . . ?
N2 Al1 H1H 111.9 . . ?
N1 Al1 H1H 111.9 . . ?
Cl1 Al1 H1H 110.5 . . ?
N2 Al1 H1X 111.9 . . ?
N1 Al1 H1X 111.9 . . ?
Cl1 Al1 H1X 15.3 . . ?
C8 N1 C2 117.55(18) . . ?
C8 N1 Al1 115.29(13) . . ?
C2 N1 Al1 114.96(14) . . ?
C8 N1 H1 101.8 . . ?
C2 N1 H1 101.8 . . ?
Al1 N1 H1 101.8 . . ?
C20 N2 C4 114.48(19) . . ?
C20 N2 Al1 116.42(14) . . ?
C4 N2 Al1 129.08(16) . . ?
C2 C1 H1A 109.5 . . ?
C2 C1 H1B 109.5 . . ?
H1A C1 H1B 109.5 . . ?
C2 C1 H1C 109.5 . . ?
H1A C1 H1C 109.5 . . ?
H1B C1 H1C 109.5 . . ?
N1 C2 C1 109.5(2) . . ?
N1 C2 C3 109.84(19) . . ?
C1 C2 C3 114.4(2) . . ?
N1 C2 H2 107.6 . . ?
C1 C2 H2 107.6 . . ?
C3 C2 H2 107.6 . . ?
C6 C3 C7 108.4(2) . . ?
C6 C3 C2 111.6(2) . . ?
C7 C3 C2 107.2(2) . . ?
C6 C3 C4 111.7(2) . . ?
C7 C3 C4 107.0(2) . . ?
C2 C3 C4 110.76(19) . . ?
N2 C4 C5 110.7(2) . . ?
N2 C4 C3 113.40(19) . . ?
C5 C4 C3 112.63(19) . . ?
N2 C4 H4 106.5 . . ?
C5 C4 H4 106.5 . . ?
C3 C4 H4 106.5 . . ?
C4 C5 H5A 109.5 . . ?
C4 C5 H5B 109.5 . . ?
H5A C5 H5B 109.5 . . ?
C4 C5 H5C 109.5 . . ?
H5A C5 H5C 109.5 . . ?
H5B C5 H5C 109.5 . . ?
C3 C6 H6A 109.5 . . ?
C3 C6 H6B 109.5 . . ?
H6A C6 H6B 109.5 . . ?
C3 C6 H6C 109.5 . . ?
H6A C6 H6C 109.5 . . ?
H6B C6 H6C 109.5 . . ?
C3 C7 H7A 109.5 . . ?
C3 C7 H7B 109.5 . . ?
H7A C7 H7B 109.5 . . ?
C3 C7 H7C 109.5 . . ?
H7A C7 H7C 109.5 . . ?
H7B C7 H7C 109.5 . . ?
C13 C8 C9 121.5(2) . . ?
C13 C8 N1 118.6(2) . . ?
C9 C8 N1 119.8(2) . . ?
C10 C9 C8 117.6(2) . . ?
C10 C9 C14 118.5(2) . . ?
C8 C9 C14 123.8(2) . . ?
C11 C10 C9 121.8(3) . . ?
C11 C10 H10 119.1 . . ?
C9 C10 H10 119.1 . . ?
C12 C11 C10 119.6(3) . . ?
C12 C11 H11 120.2 . . ?
C10 C11 H11 120.2 . . ?
C11 C12 C13 121.7(3) . . ?
C11 C12 H12 119.1 . . ?
C13 C12 H12 119.1 . . ?
C12 C13 C8 117.7(2) . . ?
C12 C13 C17 117.0(2) . . ?
C8 C13 C17 125.3(2) . . ?
C9 C14 C15 111.8(2) . . ?
C9 C14 C16 110.8(2) . . ?
C15 C14 C16 110.0(2) . . ?
C9 C14 H14 108 . . ?
C15 C14 H14 108 . . ?
C16 C14 H14 108 . . ?
C14 C15 H15A 109.5 . . ?
C14 C15 H15B 109.5 . . ?
H15A C15 H15B 109.5 . . ?
C14 C15 H15C 109.5 . . ?
H15A C15 H15C 109.5 . . ?
H15B C15 H15C 109.5 . . ?
C14 C16 H16A 109.5 . . ?
C14 C16 H16B 109.5 . . ?
H16A C16 H16B 109.5 . . ?
C14 C16 H16C 109.5 . . ?
H16A C16 H16C 109.5 . . ?
H16B C16 H16C 109.5 . . ?
C18 C17 C19 111.4(3) . . ?
C18 C17 C13 112.0(2) . . ?
C19 C17 C13 110.1(2) . . ?
C18 C17 H17 107.7 . . ?
C19 C17 H17 107.7 . . ?
C13 C17 H17 107.7 . . ?
C17 C18 H18A 109.5 . . ?
C17 C18 H18B 109.5 . . ?
H18A C18 H18B 109.5 . . ?
C17 C18 H18C 109.5 . . ?
H18A C18 H18C 109.5 . . ?
H18B C18 H18C 109.5 . . ?
C17 C19 H19A 109.5 . . ?
C17 C19 H19B 109.5 . . ?
H19A C19 H19B 109.5 . . ?
C17 C19 H19C 109.5 . . ?
H19A C19 H19C 109.5 . . ?
H19B C19 H19C 109.5 . . ?
C25 C20 C21 118.6(2) . . ?
C25 C20 N2 120.5(2) . . ?
C21 C20 N2 120.9(2) . . ?
C22 C21 C20 118.5(3) . . ?
C22 C21 C26 119.2(2) . . ?
C20 C21 C26 122.2(2) . . ?
C23 C22 C21 122.6(3) . . ?
C23 C22 H22 118.7 . . ?
C21 C22 H22 118.7 . . ?
C22 C23 C24 118.9(3) . . ?
C22 C23 H23 120.6 . . ?
C24 C23 H23 120.6 . . ?
C23 C24 C25 121.7(3) . . ?
C23 C24 H24 119.1 . . ?
C25 C24 H24 119.1 . . ?
C24 C25 C20 119.6(3) . . ?
C24 C25 C29 117.9(2) . . ?
C20 C25 C29 122.5(2) . . ?
C21 C26 C28 112.7(2) . . ?
C21 C26 C27 111.3(2) . . ?
C28 C26 C27 108.7(2) . . ?
C21 C26 H26 108 . . ?
C28 C26 H26 108 . . ?
C27 C26 H26 108 . . ?
C26 C27 H27A 109.5 . . ?
C26 C27 H27B 109.5 . . ?
H27A C27 H27B 109.5 . . ?
C26 C27 H27C 109.5 . . ?
H27A C27 H27C 109.5 . . ?
H27B C27 H27C 109.5 . . ?
C26 C28 H28A 109.5 . . ?
C26 C28 H28B 109.5 . . ?
H28A C28 H28B 109.5 . . ?
C26 C28 H28C 109.5 . . ?
H28A C28 H28C 109.5 . . ?
H28B C28 H28C 109.5 . . ?
C25 C29 C31 111.9(2) . . ?
C25 C29 C30 111.7(2) . . ?
C31 C29 C30 109.7(2) . . ?
C25 C29 H29 107.8 . . ?
C31 C29 H29 107.8 . . ?
C30 C29 H29 107.8 . . ?
C29 C30 H30A 109.5 . . ?
C29 C30 H30B 109.5 . . ?
H30A C30 H30B 109.5 . . ?
C29 C30 H30C 109.5 . . ?
H30A C30 H30C 109.5 . . ?
H30B C30 H30C 109.5 . . ?
C29 C31 H31A 109.5 . . ?
C29 C31 H31B 109.5 . . ?
H31A C31 H31B 109.5 . . ?
C29 C31 H31C 109.5 . . ?
H31A C31 H31C 109.5 . . ?
H31B C31 H31C 109.5 . . ?

loop_
_geom_bond_atom_site_label_1
_geom_bond_atom_site_label_2
_geom_bond_distance
_geom_bond_site_symmetry_2
_geom_bond_publ_flag
Al1 N2 1.808(2) . ?
Al1 N1 1.992(2) . ?
Al1 Cl1 2.116(2) . ?
Al1 H1H 1.5423 . ?
Al1 H1X 1.5423 . ?
N1 C8 1.484(3) . ?
N1 C2 1.527(3) . ?
N1 H1 0.8569 . ?
N2 C20 1.433(3) . ?
N2 C4 1.476(3) . ?
C1 C2 1.527(4) . ?
C1 H1A 0.98 . ?
C1 H1B 0.98 . ?
C1 H1C 0.98 . ?
C2 C3 1.558(3) . ?
C2 H2 1 . ?
C3 C6 1.534(4) . ?
C3 C7 1.545(4) . ?
C3 C4 1.559(3) . ?
C4 C5 1.535(4) . ?
C4 H4 1 . ?
C5 H5A 0.98 . ?
C5 H5B 0.98 . ?
C5 H5C 0.98 . ?
C6 H6A 0.98 . ?
C6 H6B 0.98 . ?
C6 H6C 0.98 . ?
C7 H7A 0.98 . ?
C7 H7B 0.98 . ?
C7 H7C 0.98 . ?
C8 C13 1.402(3) . ?
C8 C9 1.409(3) . ?
C9 C10 1.387(4) . ?
C9 C14 1.512(4) . ?
C10 C11 1.378(4) . ?
C10 H10 0.95 . ?
C11 C12 1.374(3) . ?
C11 H11 0.95 . ?
C12 C13 1.393(3) . ?
C12 H12 0.95 . ?
C13 C17 1.528(3) . ?
C14 C15 1.541(4) . ?
C14 C16 1.545(4) . ?
C14 H14 1 . ?
C15 H15A 0.98 . ?
C15 H15B 0.98 . ?
C15 H15C 0.98 . ?
C16 H16A 0.98 . ?
C16 H16B 0.98 . ?
C16 H16C 0.98 . ?
C17 C18 1.517(4) . ?
C17 C19 1.519(4) . ?
C17 H17 1 . ?
C18 H18A 0.98 . ?
C18 H18B 0.98 . ?
C18 H18C 0.98 . ?
C19 H19A 0.98 . ?
C19 H19B 0.98 . ?
C19 H19C 0.98 . ?
C20 C25 1.410(4) . ?
C20 C21 1.424(3) . ?
C21 C22 1.395(4) . ?
C21 C26 1.522(4) . ?
C22 C23 1.366(4) . ?
C22 H22 0.95 . ?
C23 C24 1.374(4) . ?
C23 H23 0.95 . ?
C24 C25 1.394(4) . ?
C24 H24 0.95 . ?
C25 C29 1.523(4) . ?
C26 C28 1.525(4) . ?
C26 C27 1.539(4) . ?
C26 H26 1 . ?
C27 H27A 0.98 . ?
C27 H27B 0.98 . ?
C27 H27C 0.98 . ?
C28 H28A 0.98 . ?
C28 H28B 0.98 . ?
C28 H28C 0.98 . ?
C29 C31 1.530(4) . ?
C29 C30 1.541(4) . ?
C29 H29 1 . ?
C30 H30A 0.98 . ?
C30 H30B 0.98 . ?
C30 H30C 0.98 . ?
C31 H31A 0.98 . ?
C31 H31B 0.98 . ?
C31 H31C 0.98 . ?

loop_
_geom_torsion_atom_site_label_1
_geom_torsion_atom_site_label_2
_geom_torsion_atom_site_label_3
_geom_torsion_atom_site_label_4
_geom_torsion
_geom_torsion_site_symmetry_1
_geom_torsion_site_symmetry_2
_geom_torsion_site_symmetry_3
_geom_torsion_site_symmetry_4
_geom_torsion_publ_flag
N2 Al1 N1 C8 -148.55(17) . . . . ?
Cl1 Al1 N1 C8 85.88(17) . . . . ?
N2 Al1 N1 C2 -6.90(17) . . . . ?
Cl1 Al1 N1 C2 -132.48(16) . . . . ?
N1 Al1 N2 C20 158.80(17) . . . . ?
Cl1 Al1 N2 C20 -94.84(18) . . . . ?
N1 Al1 N2 C4 -19.2(2) . . . . ?
Cl1 Al1 N2 C4 87.2(2) . . . . ?
C8 N1 C2 C1 -41.8(3) . . . . ?
Al1 N1 C2 C1 177.49(17) . . . . ?
C8 N1 C2 C3 -168.3(2) . . . . ?
Al1 N1 C2 C3 51.0(2) . . . . ?
N1 C2 C3 C6 46.5(3) . . . . ?
C1 C2 C3 C6 -77.2(3) . . . . ?
N1 C2 C3 C7 165.0(2) . . . . ?
C1 C2 C3 C7 41.3(3) . . . . ?
N1 C2 C3 C4 -78.7(2) . . . . ?
C1 C2 C3 C4 157.7(2) . . . . ?
C20 N2 C4 C5 53.0(3) . . . . ?
Al1 N2 C4 C5 -129.0(2) . . . . ?
C20 N2 C4 C3 -179.3(2) . . . . ?
Al1 N2 C4 C3 -1.3(3) . . . . ?
C6 C3 C4 N2 -73.8(2) . . . . ?
C7 C3 C4 N2 167.7(2) . . . . ?
C2 C3 C4 N2 51.2(3) . . . . ?
C6 C3 C4 C5 52.9(3) . . . . ?
C7 C3 C4 C5 -65.6(3) . . . . ?
C2 C3 C4 C5 177.9(2) . . . . ?
C2 N1 C8 C13 109.2(3) . . . . ?
Al1 N1 C8 C13 -110.2(2) . . . . ?
C2 N1 C8 C9 -72.9(3) . . . . ?
Al1 N1 C8 C9 67.7(2) . . . . ?
C13 C8 C9 C10 0.9(4) . . . . ?
N1 C8 C9 C10 -176.8(2) . . . . ?
C13 C8 C9 C14 -178.0(2) . . . . ?
N1 C8 C9 C14 4.2(3) . . . . ?
C8 C9 C10 C11 1.4(4) . . . . ?
C14 C9 C10 C11 -179.6(2) . . . . ?
C9 C10 C11 C12 -2.5(4) . . . . ?
C10 C11 C12 C13 1.3(4) . . . . ?
C11 C12 C13 C8 0.9(4) . . . . ?
C11 C12 C13 C17 -179.2(2) . . . . ?
C9 C8 C13 C12 -2.0(4) . . . . ?
N1 C8 C13 C12 175.8(2) . . . . ?
C9 C8 C13 C17 178.1(2) . . . . ?
N1 C8 C13 C17 -4.1(4) . . . . ?
C10 C9 C14 C15 46.4(3) . . . . ?
C8 C9 C14 C15 -134.6(3) . . . . ?
C10 C9 C14 C16 -76.7(3) . . . . ?
C8 C9 C14 C16 102.3(3) . . . . ?
C12 C13 C17 C18 52.0(3) . . . . ?
C8 C13 C17 C18 -128.1(3) . . . . ?
C12 C13 C17 C19 -72.6(3) . . . . ?
C8 C13 C17 C19 107.3(3) . . . . ?
C4 N2 C20 C25 -108.0(2) . . . . ?
Al1 N2 C20 C25 73.7(3) . . . . ?
C4 N2 C20 C21 74.2(3) . . . . ?
Al1 N2 C20 C21 -104.1(2) . . . . ?
C25 C20 C21 C22 1.2(3) . . . . ?
N2 C20 C21 C22 179.0(2) . . . . ?
C25 C20 C21 C26 -177.9(2) . . . . ?
N2 C20 C21 C26 -0.1(3) . . . . ?
C20 C21 C22 C23 -3.2(4) . . . . ?
C26 C21 C22 C23 175.9(2) . . . . ?
C21 C22 C23 C24 2.4(4) . . . . ?
C22 C23 C24 C25 0.5(4) . . . . ?
C23 C24 C25 C20 -2.4(4) . . . . ?
C23 C24 C25 C29 177.1(2) . . . . ?
C21 C20 C25 C24 1.5(3) . . . . ?
N2 C20 C25 C24 -176.3(2) . . . . ?
C21 C20 C25 C29 -178.0(2) . . . . ?
N2 C20 C25 C29 4.1(4) . . . . ?
C22 C21 C26 C28 73.1(3) . . . . ?
C20 C21 C26 C28 -107.7(3) . . . . ?
C22 C21 C26 C27 -49.3(3) . . . . ?
C20 C21 C26 C27 129.9(3) . . . . ?
C24 C25 C29 C31 -53.5(3) . . . . ?
C20 C25 C29 C31 126.0(3) . . . . ?
C24 C25 C29 C30 69.9(3) . . . . ?
C20 C25 C29 C30 -110.6(3) . . . . ?
